data_4073102
loop_
_publ_author_name
'Trifonov, Alexander A.'
'Fedorova, Elena A.'
'Borovkov, Ivan A.'
'Fukin, Georgy K.'
'Baranov, Evguenii V.'
'Larionova, Joulia'
'Druzhkov, Nikolai O.'

_publ_section_title
;
 Steric Manipulation of the Reductive Reactivity of Ytterbocenes toward
 2-(((2,6-Diisopropylphenyl)imino)methyl)pyridine:&#x00A0; Insertion of
 the NC Bond into the Yb&#x2212;Indenyl Bond or Oxidative Cleavage of the
 \h5Yb&#x2212;Cp (Cp = C13H9, Cp*) Bond
;
_journal_issue 10
_journal_name_full Organometallics
_journal_page_first 2488
_journal_paper_doi 10.1021/om070073s
_journal_volume 26
_journal_year 2007
_chemical_formula_sum 'C54 H58 N4 Yb'
_chemical_formula_weight 936.08
_chemical_name_systematic
; 
 ? 
;
_space_group_IT_number 2
_symmetry_cell_setting triclinic
_symmetry_space_group_name_Hall '-P 1'
_symmetry_space_group_name_H-M 'P -1'
_atom_sites_solution_hydrogens geom
_atom_sites_solution_primary patt
_atom_sites_solution_secondary difmap
_audit_creation_method SHELXL-97
_cell_angle_alpha 94.078(2)
_cell_angle_beta 90.889(2)
_cell_angle_gamma 113.3530(10)
_cell_formula_units_Z 2
_cell_length_a 11.2187(7)
_cell_length_b 11.8654(8)
_cell_length_c 18.0649(12)
_cell_measurement_reflns_used 434
_cell_measurement_temperature 293(2)
_cell_measurement_theta_max 29
_cell_measurement_theta_min 2
_cell_volume 2199.6(3)
_computing_cell_refinement 'Bruker SMART'
_computing_data_collection 'Bruker SMART'
_computing_data_reduction 'Bruker SHELXTL'
_computing_molecular_graphics 'Bruker SHELXTL'
_computing_publication_material 'Bruker SHELXTL'
_computing_structure_refinement 'SHELXL-97 (Sheldrick, 1997)'
_computing_structure_solution 'SHELXS-97 (Sheldrick, 1990)'
_diffrn_ambient_temperature 293(2)
_diffrn_measured_fraction_theta_full 0.995
_diffrn_measured_fraction_theta_max 0.995
_diffrn_measurement_device_type 'CCD area detector'
_diffrn_measurement_method 'phi and omega scans'
_diffrn_radiation_monochromator graphite
_diffrn_radiation_source 'fine-focus sealed tube'
_diffrn_radiation_type MoK\a
_diffrn_radiation_wavelength 0.71073
_diffrn_reflns_av_R_equivalents 0.0302
_diffrn_reflns_av_sigmaI/netI 0.0661
_diffrn_reflns_limit_h_max 13
_diffrn_reflns_limit_h_min -12
_diffrn_reflns_limit_k_max 14
_diffrn_reflns_limit_k_min -14
_diffrn_reflns_limit_l_max 14
_diffrn_reflns_limit_l_min -21
_diffrn_reflns_number 12097
_diffrn_reflns_theta_full 25.00
_diffrn_reflns_theta_max 25.00
_diffrn_reflns_theta_min 1.88
_exptl_absorpt_coefficient_mu 2.167
_exptl_absorpt_correction_T_max 0.9579
_exptl_absorpt_correction_T_min 0.9183
_exptl_absorpt_correction_type multi-scan
_exptl_absorpt_process_details 'SADABS (Sheldrick, 1998a)'
_exptl_crystal_colour black
_exptl_crystal_density_diffrn 1.413
_exptl_crystal_density_method 'not measured'
_exptl_crystal_description prism
_exptl_crystal_F_000 960
_exptl_crystal_size_max 0.04
_exptl_crystal_size_mid 0.03
_exptl_crystal_size_min 0.02
_refine_diff_density_max 1.339
_refine_diff_density_min -0.554
_refine_diff_density_rms 0.108
_refine_ls_extinction_method none
_refine_ls_goodness_of_fit_ref 0.952
_refine_ls_hydrogen_treatment mixed
_refine_ls_matrix_type full
_refine_ls_number_parameters 667
_refine_ls_number_reflns 7696
_refine_ls_number_restraints 0
_refine_ls_restrained_S_all 0.952
_refine_ls_R_factor_all 0.0503
_refine_ls_R_factor_gt 0.0357
_refine_ls_shift/su_max 0.002
_refine_ls_shift/su_mean 0.000
_refine_ls_structure_factor_coef Fsqd
_refine_ls_weighting_details 'calc w=1/[\s^2^(Fo^2^)+(0.0348P)^2^+0.0000P] where P=(Fo^2^+2Fc^2^)/3'
_refine_ls_weighting_scheme calc
_refine_ls_wR_factor_gt 0.0703
_refine_ls_wR_factor_ref 0.0735
_reflns_number_gt 6365
_reflns_number_total 7696
_reflns_threshold_expression >2sigma(I)
_cod_data_source_file om070073ssi20070124_055145.cif
_cod_data_source_block ybind2m
_cod_depositor_comments
;
The following automatic conversions were performed:

'_symmetry_cell_setting' value 'Triclinic' changed to 'triclinic'
according to /home/saulius/struct/CIF-dictionaries/cif_core.dic
dictionary named 'cif_core.dic' version 2.4.1 from 2010-06-29.

Automatic conversion script
Id: cif_fix_values 1715 2011-07-08 13:25:40Z adriana 
;
_cod_original_cell_volume 2199.6(2)
_cod_original_sg_symbol_H-M P-1
_cod_database_code 4073102

loop_
_symmetry_equiv_pos_as_xyz
'x, y, z'
'-x, -y, -z'

loop_
_atom_site_label
_atom_site_type_symbol
_atom_site_fract_x
_atom_site_fract_y
_atom_site_fract_z
_atom_site_U_iso_or_equiv
_atom_site_adp_type
_atom_site_occupancy
_atom_site_symmetry_multiplicity
_atom_site_calc_flag
_atom_site_refinement_flags
Yb1 Yb 0.950726(11) 0.818837(11) 0.725074(8) 0.02397(3) Uani 1 1 d .
N1 N 0.8566(2) 0.9492(2) 0.77378(14) 0.0237(6) Uani 1 1 d .
N2 N 1.0133(2) 0.8690(2) 0.85210(15) 0.0279(7) Uani 1 1 d .
N3 N 0.9733(2) 0.6296(2) 0.74212(15) 0.0291(7) Uani 1 1 d .
N4 N 0.7648(2) 0.66497(19) 0.69262(14) 0.0250(6) Uani 1 1 d .
C1 C 0.7753(2) 0.9884(3) 0.73728(19) 0.0291(8) Uani 1 1 d .
H1 H 0.7504 0.9580 0.6881 0.035 Uiso 1 1 calc R
C2 C 0.7280(3) 1.0690(2) 0.76806(18) 0.0288(8) Uani 1 1 d .
H2 H 0.6732 1.0933 0.7402 0.035 Uiso 1 1 calc R
C3 C 0.7627(3) 1.1149(3) 0.84190(19) 0.0316(8) Uani 1 1 d .
H3 H 0.733(2) 1.174(2) 0.8681(16) 0.024(8) Uiso 1 1 d .
C4 C 0.8430(3) 1.0765(3) 0.88140(19) 0.0320(8) Uani 1 1 d .
H4A H 0.8661 1.1051 0.9310 0.038 Uiso 1 1 calc R
C5 C 0.8902(2) 0.9935(2) 0.84637(18) 0.0262(8) Uani 1 1 d .
C6 C 0.9713(3) 0.9497(3) 0.88487(18) 0.0303(8) Uani 1 1 d .
H6A H 0.9960 0.9779 0.9344 0.036 Uiso 1 1 calc R
C7 C 1.0848(3) 0.8244(3) 0.90132(18) 0.0290(8) Uani 1 1 d .
C8 C 1.2217(3) 0.8772(3) 0.90462(18) 0.0322(8) Uani 1 1 d .
C9 C 1.2880(3) 0.8225(3) 0.9450(2) 0.0396(9) Uani 1 1 d .
H9 H 1.381(3) 0.862(3) 0.9452(19) 0.045(9) Uiso 1 1 d .
C10 C 1.2220(3) 0.7211(3) 0.9819(2) 0.0419(9) Uani 1 1 d .
H10 H 1.268(3) 0.685(3) 1.0111(19) 0.043(9) Uiso 1 1 d .
C11 C 1.0888(3) 0.6754(3) 0.9835(2) 0.0398(9) Uani 1 1 d .
H11 H 1.044(2) 0.607(2) 1.0065(14) 0.010(6) Uiso 1 1 d .
C12 C 1.0175(3) 0.7266(3) 0.94373(19) 0.0333(8) Uani 1 1 d .
C13 C 1.2974(3) 0.9962(3) 0.8726(2) 0.0395(10) Uani 1 1 d .
H13 H 1.2426 1.0058 0.8329 0.047 Uiso 1 1 calc R
C14 C 1.4237(3) 1.0028(3) 0.8389(2) 0.0504(11) Uani 1 1 d .
H14A H 1.4052 0.9352 0.8019 0.076 Uiso 1 1 calc R
H14B H 1.4815 0.9983 0.8773 0.076 Uiso 1 1 calc R
H14C H 1.4639 1.0791 0.8165 0.076 Uiso 1 1 calc R
C15 C 1.3265(4) 1.1039(3) 0.9315(3) 0.0570(13) Uani 1 1 d .
H15A H 1.387(3) 1.098(3) 0.976(2) 0.059(11) Uiso 1 1 d .
H15B H 1.247(3) 1.102(3) 0.955(2) 0.077(13) Uiso 1 1 d .
H15C H 1.373(3) 1.182(3) 0.906(2) 0.053(10) Uiso 1 1 d .
C16 C 0.8711(3) 0.6767(3) 0.9504(2) 0.0407(10) Uani 1 1 d .
H16 H 0.839(2) 0.730(2) 0.9356(16) 0.026(8) Uiso 1 1 d .
C17 C 0.8376(4) 0.6837(4) 1.0321(2) 0.0666(14) Uani 1 1 d .
H17A H 0.7449 0.6520 1.0354 0.100 Uiso 1 1 calc R
H17B H 0.8753 0.7680 1.0525 0.100 Uiso 1 1 calc R
H17C H 0.8716 0.6357 1.0594 0.100 Uiso 1 1 calc R
C18 C 0.8046(3) 0.5460(3) 0.9191(2) 0.0537(12) Uani 1 1 d .
H18A H 0.8234 0.5397 0.8677 0.080 Uiso 1 1 calc R
H18B H 0.7124 0.5193 0.9235 0.080 Uiso 1 1 calc R
H18C H 0.8351 0.4950 0.9461 0.080 Uiso 1 1 calc R
C19 C 1.0795(3) 0.6200(3) 0.77091(19) 0.0301(8) Uani 1 1 d .
H19 H 1.155(2) 0.700(2) 0.7811(15) 0.020(7) Uiso 1 1 d .
C20 C 1.0836(3) 0.5118(3) 0.78975(19) 0.0345(9) Uani 1 1 d .
H20A H 1.1589 0.5100 0.8109 0.041 Uiso 1 1 calc R
C21 C 0.9727(3) 0.4057(3) 0.7763(2) 0.0348(9) Uani 1 1 d .
H21 H 0.974(3) 0.330(3) 0.785(2) 0.052(10) Uiso 1 1 d .
C22 C 0.8636(3) 0.4124(3) 0.7457(2) 0.0343(9) Uani 1 1 d .
H22 H 0.7884 0.3413 0.7361 0.041 Uiso 1 1 calc R
C23 C 0.8653(3) 0.5260(2) 0.72880(18) 0.0271(8) Uani 1 1 d .
C24 C 0.7479(3) 0.5368(3) 0.69365(18) 0.0287(8) Uani 1 1 d .
H24 H 0.677(3) 0.492(3) 0.721(2) 0.080 Uiso 1 1 d .
C25 C 0.6415(2) 0.6729(2) 0.67708(18) 0.0268(8) Uani 1 1 d .
C26 C 0.5519(3) 0.6562(2) 0.73317(19) 0.0290(8) Uani 1 1 d .
C27 C 0.4336(3) 0.6651(3) 0.7173(2) 0.0376(9) Uani 1 1 d .
H27 H 0.380(2) 0.661(2) 0.7557(15) 0.017(7) Uiso 1 1 d .
C28 C 0.4030(3) 0.6887(3) 0.6477(2) 0.0412(10) Uani 1 1 d .
H28 H 0.328(2) 0.693(2) 0.6389(16) 0.025(8) Uiso 1 1 d .
C29 C 0.4876(3) 0.7045(3) 0.59274(19) 0.0332(9) Uani 1 1 d .
H29 H 0.467(2) 0.722(2) 0.5427(16) 0.021(7) Uiso 1 1 d .
C30 C 0.6085(3) 0.6967(2) 0.60622(19) 0.0304(8) Uani 1 1 d .
C31 C 0.5761(3) 0.6292(3) 0.81110(19) 0.0323(9) Uani 1 1 d .
H31 H 0.657(2) 0.630(2) 0.8164(14) 0.011(6) Uiso 1 1 d .
C32 C 0.4807(3) 0.5015(3) 0.8302(2) 0.0429(10) Uani 1 1 d .
H32A H 0.4828 0.4399 0.7934 0.064 Uiso 1 1 calc R
H32B H 0.3944 0.4996 0.8310 0.064 Uiso 1 1 calc R
H32C H 0.5053 0.4851 0.8781 0.064 Uiso 1 1 calc R
C33 C 0.5744(3) 0.7283(3) 0.8693(2) 0.0413(10) Uani 1 1 d .
H33A H 0.596(3) 0.708(3) 0.9220(19) 0.039(9) Uiso 1 1 d .
H33B H 0.492(2) 0.726(2) 0.8729(16) 0.022(7) Uiso 1 1 d .
H33C H 0.630(3) 0.811(3) 0.8618(19) 0.045(10) Uiso 1 1 d .
C34 C 0.6982(3) 0.7207(3) 0.54156(19) 0.0308(8) Uani 1 1 d .
H34 H 0.777(3) 0.711(3) 0.5554(18) 0.039(9) Uiso 1 1 d .
C35 C 0.7322(3) 0.8503(3) 0.5180(2) 0.0393(9) Uani 1 1 d .
H35A H 0.766(3) 0.917(3) 0.5617(18) 0.037(9) Uiso 1 1 d .
H35B H 0.793(3) 0.865(3) 0.4764(18) 0.038(9) Uiso 1 1 d .
H35C H 0.657(3) 0.855(3) 0.490(2) 0.053(10) Uiso 1 1 d .
C36 C 0.6453(3) 0.6292(3) 0.4727(2) 0.0392(10) Uani 1 1 d .
H36A H 0.627(3) 0.547(3) 0.4842(19) 0.051(10) Uiso 1 1 d .
H36B H 0.707(3) 0.647(3) 0.4390(18) 0.037(9) Uiso 1 1 d .
H36C H 0.555(3) 0.630(3) 0.4547(18) 0.040(9) Uiso 1 1 d .
C37 C 0.7180(3) 0.4667(3) 0.61461(19) 0.0313(8) Uani 1 1 d .
H37 H 0.657(2) 0.492(2) 0.5907(15) 0.014(7) Uiso 1 1 d .
C38 C 0.8341(3) 0.4933(3) 0.56823(19) 0.0333(9) Uani 1 1 d .
H38 H 0.890(3) 0.578(3) 0.559(2) 0.059(11) Uiso 1 1 d .
C39 C 0.8452(3) 0.3898(3) 0.54248(19) 0.0347(9) Uani 1 1 d .
H39 H 0.915(3) 0.383(3) 0.5118(19) 0.044(9) Uiso 1 1 d .
C40 C 0.7370(3) 0.2830(3) 0.56686(18) 0.0300(8) Uani 1 1 d .
C41 C 0.7015(3) 0.1571(3) 0.5530(2) 0.0356(9) Uani 1 1 d .
H41 H 0.7519 0.1267 0.5241 0.043 Uiso 1 1 calc R
C42 C 0.5897(3) 0.0777(3) 0.5830(2) 0.0362(9) Uani 1 1 d .
H42 H 0.568(3) -0.004(3) 0.569(2) 0.051(10) Uiso 1 1 d .
C43 C 0.5150(3) 0.1228(3) 0.62614(19) 0.0331(9) Uani 1 1 d .
H43 H 0.441(2) 0.064(2) 0.6444(16) 0.023(7) Uiso 1 1 d .
C44 C 0.5495(3) 0.2476(3) 0.63994(19) 0.0324(8) Uani 1 1 d .
H44 H 0.501(3) 0.285(3) 0.674(2) 0.061(11) Uiso 1 1 d .
C45 C 0.6603(3) 0.3277(3) 0.61083(18) 0.0284(8) Uani 1 1 d .
C46 C 1.0373(3) 0.8763(3) 0.59309(18) 0.0309(8) Uani 1 1 d .
H46 H 0.9872 0.8417 0.5460 0.037 Uiso 1 1 calc R
C47 C 1.1211(3) 0.8326(3) 0.62612(19) 0.0305(8) Uani 1 1 d .
H47 H 1.125(2) 0.763(2) 0.6115(16) 0.022(8) Uiso 1 1 d .
C48 C 1.1939(3) 0.9157(3) 0.68376(18) 0.0290(8) Uani 1 1 d .
H48 H 1.256(3) 0.909(3) 0.7157(19) 0.045(10) Uiso 1 1 d .
C49 C 1.1598(3) 1.0203(3) 0.68594(19) 0.0292(8) Uani 1 1 d .
C50 C 1.2061(3) 1.1359(3) 0.7273(2) 0.0355(9) Uani 1 1 d .
H50A H 1.2708 1.1548 0.7646 0.043 Uiso 1 1 calc R
C51 C 1.1559(3) 1.2198(3) 0.7125(2) 0.0407(10) Uani 1 1 d .
H51A H 1.1874 1.2959 0.7400 0.049 Uiso 1 1 calc R
C52 C 1.0584(3) 1.1941(3) 0.6571(2) 0.0428(10) Uani 1 1 d .
H52 H 1.028(3) 1.257(3) 0.647(2) 0.058(11) Uiso 1 1 d .
C53 C 1.0112(3) 1.0848(3) 0.6154(2) 0.0384(9) Uani 1 1 d .
H53 H 0.9467 1.0690 0.5784 0.046 Uiso 1 1 calc R
C54 C 1.0607(3) 0.9943(3) 0.62841(19) 0.0305(8) Uani 1 1 d .

loop_
_atom_site_aniso_label
_atom_site_aniso_U_11
_atom_site_aniso_U_22
_atom_site_aniso_U_33
_atom_site_aniso_U_23
_atom_site_aniso_U_13
_atom_site_aniso_U_12
Yb1 0.02120(5) 0.02420(5) 0.02738(7) 0.00061(5) -0.00191(5) 0.01035(4)
N1 0.0211(10) 0.0291(11) 0.0216(14) -0.0006(10) -0.0036(10) 0.0112(9)
N2 0.0211(10) 0.0341(12) 0.0310(16) 0.0036(11) -0.0030(11) 0.0136(9)
N3 0.0207(10) 0.0310(11) 0.0387(17) 0.0053(11) 0.0004(11) 0.0134(9)
N4 0.0228(10) 0.0226(10) 0.0315(15) -0.0010(10) -0.0068(10) 0.0120(8)
C1 0.0247(13) 0.0337(14) 0.0294(19) 0.0027(14) -0.0037(13) 0.0123(11)
C2 0.0273(13) 0.0291(14) 0.0330(19) 0.0009(13) -0.0028(13) 0.0149(11)
C3 0.0292(13) 0.0331(14) 0.036(2) -0.0004(14) 0.0002(14) 0.0165(11)
C4 0.0357(14) 0.0359(15) 0.0244(18) -0.0058(14) -0.0049(14) 0.0158(12)
C5 0.0222(12) 0.0259(13) 0.0302(19) 0.0034(13) -0.0003(13) 0.0090(11)
C6 0.0299(14) 0.0372(15) 0.0243(18) -0.0018(14) -0.0069(13) 0.0150(12)
C7 0.0295(13) 0.0387(15) 0.0235(18) -0.0022(13) -0.0021(13) 0.0194(11)
C8 0.0320(13) 0.0453(16) 0.0249(19) -0.0028(14) -0.0037(13) 0.0226(12)
C9 0.0303(14) 0.0549(18) 0.036(2) -0.0030(16) -0.0040(15) 0.0210(13)
C10 0.0406(14) 0.0577(17) 0.043(2) 0.0024(16) -0.0080(15) 0.0363(13)
C11 0.0405(16) 0.0447(16) 0.041(2) 0.0127(16) 0.0025(16) 0.0230(13)
C12 0.0371(14) 0.0411(15) 0.0304(19) 0.0050(14) -0.0003(14) 0.0244(12)
C13 0.0291(15) 0.0469(17) 0.041(2) 0.0004(16) -0.0069(15) 0.0142(13)
C14 0.0290(16) 0.072(2) 0.050(2) 0.0144(19) -0.0009(16) 0.0180(15)
C15 0.050(2) 0.051(2) 0.061(3) -0.005(2) -0.007(2) 0.0123(17)
C16 0.0338(15) 0.0407(16) 0.054(2) 0.0157(16) 0.0036(16) 0.0198(13)
C17 0.044(2) 0.085(3) 0.064(3) -0.004(2) 0.016(2) 0.0190(19)
C18 0.0410(17) 0.063(2) 0.061(3) 0.006(2) 0.0027(19) 0.0242(16)
C19 0.0245(13) 0.0345(15) 0.033(2) 0.0005(14) -0.0013(13) 0.0143(11)
C20 0.0352(14) 0.0381(15) 0.037(2) 0.0037(14) -0.0016(14) 0.0221(12)
C21 0.0381(14) 0.0292(14) 0.047(2) 0.0072(14) 0.0019(15) 0.0228(11)
C22 0.0289(14) 0.0261(14) 0.048(2) 0.0016(14) -0.0032(15) 0.0111(11)
C23 0.0289(13) 0.0285(13) 0.0268(18) 0.0000(13) 0.0022(13) 0.0148(11)
C24 0.0263(13) 0.0277(13) 0.034(2) 0.0021(13) -0.0029(13) 0.0133(11)
C25 0.0232(12) 0.0194(12) 0.037(2) -0.0031(13) -0.0064(13) 0.0090(10)
C26 0.0262(13) 0.0258(13) 0.036(2) -0.0010(13) -0.0030(13) 0.0126(11)
C27 0.0260(14) 0.0458(17) 0.046(2) 0.0075(16) 0.0075(15) 0.0183(12)
C28 0.0253(13) 0.0513(17) 0.053(2) 0.0045(17) -0.0086(15) 0.0216(12)
C29 0.0278(14) 0.0374(15) 0.036(2) 0.0037(15) -0.0082(14) 0.0144(12)
C30 0.0268(13) 0.0205(13) 0.045(2) -0.0025(13) -0.0073(14) 0.0114(11)
C31 0.0192(13) 0.0385(15) 0.041(2) 0.0023(15) -0.0004(14) 0.0133(11)
C32 0.0304(15) 0.0492(18) 0.050(2) 0.0122(17) 0.0088(16) 0.0153(13)
C33 0.0272(15) 0.0490(18) 0.048(2) 0.0012(17) 0.0026(16) 0.0156(13)
C34 0.0323(14) 0.0284(14) 0.032(2) 0.0004(14) -0.0049(14) 0.0136(12)
C35 0.0445(17) 0.0378(16) 0.034(2) 0.0021(15) -0.0012(16) 0.0153(14)
C36 0.0452(17) 0.0328(16) 0.038(2) -0.0025(15) -0.0027(16) 0.0151(14)
C37 0.0306(13) 0.0278(13) 0.040(2) 0.0020(14) -0.0022(14) 0.0172(11)
C38 0.0336(15) 0.0292(15) 0.035(2) 0.0007(14) 0.0029(15) 0.0107(12)
C39 0.0319(14) 0.0395(16) 0.034(2) 0.0021(15) 0.0055(15) 0.0151(12)
C40 0.0291(13) 0.0332(14) 0.0296(19) 0.0010(14) -0.0019(13) 0.0148(11)
C41 0.0406(15) 0.0339(14) 0.040(2) -0.0010(14) -0.0039(15) 0.0235(12)
C42 0.0433(16) 0.0291(14) 0.037(2) -0.0028(14) -0.0132(15) 0.0165(13)
C43 0.0266(14) 0.0339(15) 0.034(2) 0.0075(14) -0.0068(14) 0.0067(12)
C44 0.0307(14) 0.0346(15) 0.033(2) -0.0006(14) -0.0105(14) 0.0149(12)
C45 0.0299(13) 0.0318(14) 0.0252(18) 0.0010(13) -0.0056(13) 0.0146(11)
C46 0.0307(14) 0.0368(15) 0.0220(18) 0.0024(14) 0.0018(13) 0.0100(12)
C47 0.0289(14) 0.0243(14) 0.038(2) 0.0011(14) 0.0057(14) 0.0104(11)
C48 0.0222(13) 0.0337(14) 0.0340(19) 0.0084(14) 0.0050(13) 0.0131(11)
C49 0.0249(13) 0.0264(14) 0.035(2) 0.0044(13) 0.0048(14) 0.0082(11)
C50 0.0270(14) 0.0325(15) 0.041(2) 0.0034(15) -0.0001(15) 0.0060(12)
C51 0.0418(16) 0.0315(15) 0.049(2) 0.0007(16) 0.0041(17) 0.0157(13)
C52 0.0422(16) 0.0349(15) 0.059(3) 0.0094(16) 0.0132(17) 0.0225(13)
C53 0.0266(14) 0.0506(17) 0.041(2) 0.0206(16) 0.0089(15) 0.0157(13)
C54 0.0226(13) 0.0332(15) 0.034(2) 0.0079(14) 0.0072(13) 0.0087(11)

loop_
_atom_type_symbol
_atom_type_description
_atom_type_scat_dispersion_real
_atom_type_scat_dispersion_imag
_atom_type_scat_source
C C 0.0033 0.0016 'International Tables Vol C Tables 4.2.6.8 and 6.1.1.4'
H H 0.0000 0.0000 'International Tables Vol C Tables 4.2.6.8 and 6.1.1.4'
N N 0.0061 0.0033 'International Tables Vol C Tables 4.2.6.8 and 6.1.1.4'
Yb Yb -0.3850 5.5486 'International Tables Vol C Tables 4.2.6.8 and 6.1.1.4'

loop_
_geom_angle_atom_site_label_1
_geom_angle_atom_site_label_2
_geom_angle_atom_site_label_3
_geom_angle
N4 Yb1 N1 94.78(8)
N4 Yb1 N2 118.86(9)
N1 Yb1 N2 71.31(8)
N4 Yb1 N3 71.42(8)
N1 Yb1 N3 143.04(9)
N2 Yb1 N3 85.37(9)
N4 Yb1 C47 110.32(9)
N1 Yb1 C47 135.39(9)
N2 Yb1 C47 121.03(9)
N3 Yb1 C47 81.14(9)
N4 Yb1 C46 99.56(9)
N1 Yb1 C46 111.26(9)
N2 Yb1 C46 141.41(8)
N3 Yb1 C46 104.89(10)
C47 Yb1 C46 30.78(10)
N4 Yb1 C48 140.30(9)
N1 Yb1 C48 119.02(8)
N2 Yb1 C48 92.95(9)
N3 Yb1 C48 89.66(9)
C47 Yb1 C48 30.51(9)
C46 Yb1 C48 50.94(10)
N4 Yb1 C54 119.18(9)
N1 Yb1 C54 85.38(9)
N2 Yb1 C54 118.48(8)
N3 Yb1 C54 131.46(9)
C47 Yb1 C54 50.36(10)
C46 Yb1 C54 30.65(9)
C48 Yb1 C54 50.60(9)
N4 Yb1 C49 148.77(10)
N1 Yb1 C49 89.59(8)
N2 Yb1 C49 91.84(9)
N3 Yb1 C49 120.21(8)
C47 Yb1 C49 50.30(9)
C46 Yb1 C49 50.59(9)
C48 Yb1 C49 30.74(9)
C54 Yb1 C49 30.34(9)
N4 Yb1 C6 116.02(8)
N1 Yb1 C6 48.52(8)
N2 Yb1 C6 22.86(8)
N3 Yb1 C6 106.02(9)
C47 Yb1 C6 133.00(8)
C46 Yb1 C6 138.58(8)
C48 Yb1 C6 102.49(8)
C54 Yb1 C6 108.76(9)
C49 Yb1 C6 89.77(8)
N4 Yb1 C5 106.63(8)
N1 Yb1 C5 22.74(8)
N2 Yb1 C5 48.64(8)
N3 Yb1 C5 127.81(9)
C47 Yb1 C5 139.14(8)
C46 Yb1 C5 126.06(9)
C48 Yb1 C5 112.42(8)
C54 Yb1 C5 96.16(9)
C49 Yb1 C5 88.86(8)
C6 Yb1 C5 25.80(8)
C1 N1 C5 116.9(3)
C1 N1 Yb1 127.0(2)
C5 N1 Yb1 116.09(19)
C6 N2 C7 114.6(3)
C6 N2 Yb1 113.9(2)
C7 N2 Yb1 131.52(19)
C19 N3 C23 118.0(3)
C19 N3 Yb1 125.49(17)
C23 N3 Yb1 116.15(19)
C25 N4 C24 110.63(19)
C25 N4 Yb1 126.74(17)
C24 N4 Yb1 122.18(17)
C2 C1 N1 124.2(3)
C1 C2 C3 119.1(3)
C4 C3 C2 118.9(3)
C3 C4 C5 119.6(3)
N1 C5 C4 121.4(3)
N1 C5 C6 116.8(3)
C4 C5 C6 121.8(3)
N1 C5 Yb1 41.16(14)
C4 C5 Yb1 162.5(2)
C6 C5 Yb1 75.73(18)
N2 C6 C5 121.7(3)
N2 C6 Yb1 43.27(15)
C5 C6 Yb1 78.47(18)
C12 C7 C8 120.4(3)
C12 C7 N2 119.7(2)
C8 C7 N2 119.9(3)
C9 C8 C7 118.7(3)
C9 C8 C13 119.0(3)
C7 C8 C13 122.1(3)
C10 C9 C8 120.8(3)
C9 C10 C11 120.4(3)
C10 C11 C12 121.0(3)
C11 C12 C7 118.4(3)
C11 C12 C16 118.8(3)
C7 C12 C16 122.8(3)
C8 C13 C14 114.1(3)
C8 C13 C15 110.2(3)
C14 C13 C15 109.6(3)
C18 C16 C12 112.5(3)
C18 C16 C17 108.1(3)
C12 C16 C17 110.4(3)
N3 C19 C20 124.1(2)
C19 C20 C21 117.9(3)
C22 C21 C20 119.3(3)
C21 C22 C23 120.0(2)
N3 C23 C22 120.7(3)
N3 C23 C24 117.7(3)
C22 C23 C24 121.6(2)
N4 C24 C23 111.7(2)
N4 C24 C37 112.7(3)
C23 C24 C37 109.1(3)
C30 C25 C26 118.7(3)
C30 C25 N4 121.2(3)
C26 C25 N4 120.2(3)
C27 C26 C25 119.4(3)
C27 C26 C31 117.2(3)
C25 C26 C31 123.4(3)
C28 C27 C26 121.2(3)
C29 C28 C27 120.4(3)
C28 C29 C30 120.4(3)
C25 C30 C29 119.9(3)
C25 C30 C34 123.9(3)
C29 C30 C34 116.1(3)
C26 C31 C33 112.2(3)
C26 C31 C32 112.5(2)
C33 C31 C32 110.2(3)
C30 C34 C35 110.5(3)
C30 C34 C36 115.1(2)
C35 C34 C36 108.3(3)
C38 C37 C45 102.2(3)
C38 C37 C24 114.6(2)
C45 C37 C24 116.9(3)
C39 C38 C37 111.5(3)
C38 C39 C40 109.6(3)
C41 C40 C45 120.1(3)
C41 C40 C39 132.2(3)
C45 C40 C39 107.6(3)
C42 C41 C40 118.6(3)
C43 C42 C41 120.7(3)
C44 C43 C42 121.0(3)
C45 C44 C43 119.1(3)
C44 C45 C40 120.5(3)
C44 C45 C37 130.3(3)
C40 C45 C37 109.1(2)
C47 C46 C54 108.2(3)
C47 C46 Yb1 73.88(19)
C54 C46 Yb1 78.90(19)
C48 C47 C46 109.8(3)
C48 C47 Yb1 76.58(19)
C46 C47 Yb1 75.33(19)
C47 C48 C49 108.0(3)
C47 C48 Yb1 72.90(17)
C49 C48 Yb1 78.51(16)
C50 C49 C48 134.6(3)
C50 C49 C54 118.7(3)
C48 C49 C54 106.6(3)
C50 C49 Yb1 123.2(2)
C48 C49 Yb1 70.75(15)
C54 C49 Yb1 74.05(15)
C51 C50 C49 119.8(3)
C50 C51 C52 121.5(3)
C53 C52 C51 120.9(3)
C52 C53 C54 119.7(3)
C46 C54 C53 133.3(3)
C46 C54 C49 107.3(3)
C53 C54 C49 119.3(3)
C46 C54 Yb1 70.45(17)
C53 C54 Yb1 121.9(2)
C49 C54 Yb1 75.60(17)

loop_
_geom_bond_atom_site_label_1
_geom_bond_atom_site_label_2
_geom_bond_distance
Yb1 N4 2.195(2)
Yb1 N1 2.326(2)
Yb1 N2 2.353(3)
Yb1 N3 2.397(2)
Yb1 C47 2.603(3)
Yb1 C46 2.621(3)
Yb1 C48 2.649(3)
Yb1 C54 2.730(3)
Yb1 C49 2.750(3)
Yb1 C6 3.140(3)
Yb1 C5 3.174(3)
N1 C1 1.358(4)
N1 C5 1.366(4)
N2 C6 1.334(4)
N2 C7 1.448(4)
N3 C19 1.342(4)
N3 C23 1.344(3)
N4 C25 1.447(4)
N4 C24 1.458(4)
C1 C2 1.357(4)
C2 C3 1.393(4)
C3 C4 1.371(4)
C4 C5 1.409(4)
C5 C6 1.410(4)
C7 C12 1.397(4)
C7 C8 1.408(4)
C8 C9 1.394(5)
C8 C13 1.493(4)
C9 C10 1.365(5)
C10 C11 1.374(4)
C11 C12 1.397(5)
C12 C16 1.519(4)
C13 C14 1.527(5)
C13 C15 1.528(5)
C16 C18 1.492(5)
C16 C17 1.532(6)
C19 C20 1.370(4)
C20 C21 1.377(4)
C21 C22 1.369(4)
C22 C23 1.396(4)
C23 C24 1.507(4)
C24 C37 1.561(5)
C25 C30 1.406(5)
C25 C26 1.407(4)
C26 C27 1.399(4)
C26 C31 1.510(5)
C27 C28 1.374(5)
C28 C29 1.356(5)
C29 C30 1.413(4)
C30 C34 1.522(5)
C31 C33 1.527(5)
C31 C32 1.537(4)
C34 C35 1.524(4)
C34 C36 1.534(4)
C37 C38 1.498(4)
C37 C45 1.510(4)
C38 C39 1.335(5)
C39 C40 1.466(4)
C40 C41 1.388(4)
C40 C45 1.405(4)
C41 C42 1.383(4)
C42 C43 1.382(5)
C43 C44 1.377(4)
C44 C45 1.370(4)
C46 C47 1.387(5)
C46 C54 1.418(4)
C47 C48 1.383(4)
C48 C49 1.434(4)
C49 C50 1.410(4)
C49 C54 1.434(4)
C50 C51 1.363(5)
C51 C52 1.397(5)
C52 C53 1.355(4)
C53 C54 1.422(5)
